data_2232846
loop_
_publ_author_name
'Cheng, Pei-Chi'
'Zhan, Jun-Xiang'
'Wu, Cheng-You'
'Lin, Chia-Her'

_publ_section_title
;
 Poly[tetraaqua(\m~8~-butane-1,2,3,4-tetracarboxylato)distrontium]
;
_journal_coeditor_code LH5368
_journal_issue 12
_journal_name_full 'Acta Crystallographica Section E'
_journal_page_first m1700
_journal_paper_doi 10.1107/S1600536811046265
_journal_volume 67
_journal_year 2011
_chemical_formula_iupac '[Sr2 (C8 H6 O8) (H2 O)4)]'
_chemical_formula_moiety 'C4 H7 O6 Sr'
_chemical_formula_sum 'C8 H14 O12 Sr2'
_chemical_formula_weight 477.44
_chemical_name_systematic
;
Poly[tetraaqua(\m~8~-butane-1,2,3,4-tetracarboxylato)distrontium]
;
_space_group_IT_number 14
_symmetry_cell_setting monoclinic
_symmetry_space_group_name_Hall '-P 2yn'
_symmetry_space_group_name_H-M 'P 1 21/n 1'
_atom_sites_solution_hydrogens geom
_atom_sites_solution_primary direct
_atom_sites_solution_secondary difmap
_audit_creation_method SHELXL-97
_cell_angle_alpha 90.00
_cell_angle_beta 95.409(2)
_cell_angle_gamma 90.00
_cell_formula_units_Z 2
_cell_length_a 8.7085(4)
_cell_length_b 7.9671(4)
_cell_length_c 10.0697(4)
_cell_measurement_reflns_used 4783
_cell_measurement_temperature 296(2)
_cell_measurement_theta_max 28.5183
_cell_measurement_theta_min 2.9579
_cell_volume 695.54(5)
_computing_cell_refinement 'SAINT (Bruker, 2010)'
_computing_data_collection 'APEX2 (Bruker, 2010)'
_computing_data_reduction 'SAINT (Bruker, 2010)'
_computing_molecular_graphics 'DIAMOND (Brandenburg, 2010)'
_computing_publication_material 'SHELXTL (Sheldrick, 2008)'
_computing_structure_refinement 'SHELXL97 (Sheldrick, 2008)'
_computing_structure_solution 'SHELXS97 (Sheldrick, 2008)'
_diffrn_ambient_temperature 296(2)
_diffrn_detector_area_resol_mean 8.3333
_diffrn_measured_fraction_theta_full 0.999
_diffrn_measured_fraction_theta_max 0.964
_diffrn_measurement_device_type 'Bruker APEXII CCD'
_diffrn_measurement_method '\f and \w scans'
_diffrn_radiation_monochromator graphite
_diffrn_radiation_source 'fine-focus sealed tube'
_diffrn_radiation_type MoK\a
_diffrn_radiation_wavelength 0.71073
_diffrn_reflns_av_R_equivalents 0.0721
_diffrn_reflns_av_sigmaI/netI 0.0476
_diffrn_reflns_limit_h_max 11
_diffrn_reflns_limit_h_min -11
_diffrn_reflns_limit_k_max 10
_diffrn_reflns_limit_k_min -8
_diffrn_reflns_limit_l_max 13
_diffrn_reflns_limit_l_min -13
_diffrn_reflns_number 7782
_diffrn_reflns_theta_full 25.24
_diffrn_reflns_theta_max 28.73
_diffrn_reflns_theta_min 2.96
_exptl_absorpt_coefficient_mu 7.732
_exptl_absorpt_correction_T_max 0.4330
_exptl_absorpt_correction_T_min 0.2481
_exptl_absorpt_correction_type multi-scan
_exptl_absorpt_process_details '(SADABS; Bruker, 2010)'
_exptl_crystal_colour colourless
_exptl_crystal_density_diffrn 2.280
_exptl_crystal_density_method 'not measured'
_exptl_crystal_description tabular
_exptl_crystal_F_000 468
_exptl_crystal_size_max 0.25
_exptl_crystal_size_mid 0.15
_exptl_crystal_size_min 0.13
_refine_diff_density_max 0.584
_refine_diff_density_min -0.457
_refine_ls_extinction_method none
_refine_ls_goodness_of_fit_ref 0.969
_refine_ls_hydrogen_treatment constr
_refine_ls_matrix_type full
_refine_ls_number_parameters 100
_refine_ls_number_reflns 1746
_refine_ls_number_restraints 0
_refine_ls_restrained_S_all 0.969
_refine_ls_R_factor_all 0.0373
_refine_ls_R_factor_gt 0.0277
_refine_ls_shift/su_max 0.001
_refine_ls_shift/su_mean 0.000
_refine_ls_structure_factor_coef Fsqd
_refine_ls_weighting_details 'calc w=1/[\s^2^(Fo^2^)+(0.0282P)^2^] where P=(Fo^2^+2Fc^2^)/3'
_refine_ls_weighting_scheme calc
_refine_ls_wR_factor_gt 0.0589
_refine_ls_wR_factor_ref 0.0610
_reflns_number_gt 1443
_reflns_number_total 1746
_reflns_threshold_expression I>2\s(I)
_cod_data_source_file lh5368.cif
_cod_data_source_block I
_cod_original_sg_symbol_H-M 'P 21/n'
_cod_database_code 2232846
_cod_database_fobs_code 2232846

loop_
_symmetry_equiv_pos_as_xyz
'x, y, z'
'-x+1/2, y+1/2, -z+1/2'
'-x, -y, -z'
'x-1/2, -y-1/2, z-1/2'

loop_
_atom_site_type_symbol
_atom_site_label
_atom_site_fract_x
_atom_site_fract_y
_atom_site_fract_z
_atom_site_U_iso_or_equiv
_atom_site_adp_type
_atom_site_calc_flag
_atom_site_refinement_flags
_atom_site_occupancy
_atom_site_symmetry_multiplicity
Sr Sr1 0.22086(2) 0.04306(3) 0.60530(2) 0.01806(9) Uani d . 1 1
O O3 0.2772(2) -0.0137(3) 0.36082(19) 0.0333(5) Uani d . 1 1
O O1W 0.0092(2) 0.0561(3) 0.7699(2) 0.0285(5) Uani d . 1 1
H H1WA -0.0857 0.0434 0.7437 0.043 Uiso d . 1 1
H H1WB 0.0108 0.1483 0.8122 0.043 Uiso d . 1 1
O O2W 0.4040(2) 0.2833(3) 0.5536(2) 0.0405(6) Uani d . 1 1
H H2WA 0.4624 0.2227 0.5104 0.061 Uiso d . 1 1
H H2WB 0.4420 0.3623 0.6089 0.061 Uiso d . 1 1
O O1 0.5067(2) -0.3138(2) 0.03110(18) 0.0249(4) Uani d . 1 1
O O2 0.69087(19) -0.2208(3) 0.17764(18) 0.0249(4) Uani d . 1 1
O O4 0.5123(2) 0.0870(3) 0.34605(19) 0.0281(5) Uani d . 1 1
C C1 0.3872(3) 0.0252(4) 0.2949(2) 0.0194(5) Uani d . 1 1
C C2 0.3645(3) 0.0043(4) 0.1447(2) 0.0202(6) Uani d . 1 1
H H2A 0.3107 0.1013 0.1075 0.024 Uiso d R 1 1
H H2B 0.3001 -0.0920 0.1243 0.024 Uiso d R 1 1
C C3 0.5739(3) -0.1966(4) 0.0963(2) 0.0183(5) Uani d . 1 1
C C4 0.5134(3) -0.0185(4) 0.0755(2) 0.0174(5) Uani d . 1 1
H H4A 0.5914 0.0597 0.1156 0.021 Uiso calc R 1 1

loop_
_atom_site_aniso_label
_atom_site_aniso_U_11
_atom_site_aniso_U_22
_atom_site_aniso_U_33
_atom_site_aniso_U_12
_atom_site_aniso_U_13
_atom_site_aniso_U_23
Sr1 0.01577(12) 0.01900(17) 0.01883(12) -0.00105(10) -0.00146(8) -0.00014(10)
O3 0.0215(9) 0.0593(17) 0.0201(9) -0.0077(9) 0.0072(8) -0.0053(9)
O1W 0.0222(9) 0.0352(14) 0.0281(10) 0.0005(8) 0.0025(8) -0.0077(9)
O2W 0.0443(12) 0.0363(15) 0.0418(12) -0.0080(11) 0.0088(10) -0.0065(11)
O1 0.0272(9) 0.0188(12) 0.0268(9) -0.0009(8) -0.0074(8) -0.0012(8)
O2 0.0249(9) 0.0185(11) 0.0295(10) 0.0031(8) -0.0080(8) -0.0007(8)
O4 0.0196(9) 0.0405(15) 0.0237(9) -0.0016(8) -0.0004(7) -0.0038(9)
C1 0.0171(11) 0.0219(16) 0.0193(12) 0.0025(11) 0.0027(9) 0.0002(11)
C2 0.0157(11) 0.0272(17) 0.0177(11) -0.0007(10) 0.0016(9) 0.0003(11)
C3 0.0181(11) 0.0195(16) 0.0176(11) -0.0007(10) 0.0029(9) 0.0026(10)
C4 0.0182(11) 0.0195(16) 0.0144(11) -0.0016(10) 0.0016(9) -0.0024(10)

loop_
_atom_type_symbol
_atom_type_description
_atom_type_scat_dispersion_real
_atom_type_scat_dispersion_imag
_atom_type_scat_source
C C 0.0033 0.0016 'International Tables Vol C Tables 4.2.6.8 and 6.1.1.4'
H H 0.0000 0.0000 'International Tables Vol C Tables 4.2.6.8 and 6.1.1.4'
O O 0.0106 0.0060 'International Tables Vol C Tables 4.2.6.8 and 6.1.1.4'
Sr Sr -1.5307 3.2498 'International Tables Vol C Tables 4.2.6.8 and 6.1.1.4'

loop_
_geom_angle_atom_site_label_1
_geom_angle_atom_site_label_2
_geom_angle_atom_site_label_3
_geom_angle_site_symmetry_1
_geom_angle_site_symmetry_3
_geom_angle
O4 Sr1 O1 3_656 2 157.86(6)
O4 Sr1 O2W 3_656 . 76.72(7)
O1 Sr1 O2W 2 . 91.33(6)
O4 Sr1 O1W 3_656 . 125.67(6)
O1 Sr1 O1W 2 . 76.42(6)
O2W Sr1 O1W . . 126.16(7)
O4 Sr1 O3 3_656 . 82.01(6)
O1 Sr1 O3 2 . 77.02(6)
O2W Sr1 O3 . . 76.20(7)
O1W Sr1 O3 . . 145.32(6)
O4 Sr1 O2 3_656 3_656 82.57(6)
O1 Sr1 O2 2 3_656 110.61(6)
O2W Sr1 O2 . 3_656 68.51(6)
O1W Sr1 O2 . 3_656 67.72(6)
O3 Sr1 O2 . 3_656 143.85(6)
O4 Sr1 O1 3_656 4_556 112.11(6)
O1 Sr1 O1 2 4_556 70.75(7)
O2W Sr1 O1 . 4_556 151.93(6)
O1W Sr1 O1 . 4_556 71.71(6)
O3 Sr1 O1 . 4_556 78.74(6)
O2 Sr1 O1 3_656 4_556 137.41(6)
O4 Sr1 O2 3_656 4_556 70.72(6)
O1 Sr1 O2 2 4_556 118.62(5)
O2W Sr1 O2 . 4_556 147.38(6)
O1W Sr1 O2 . 4_556 76.83(6)
O3 Sr1 O2 . 4_556 97.05(7)
O2 Sr1 O2 3_656 4_556 108.31(3)
O1 Sr1 O2 4_556 4_556 48.59(5)
O4 Sr1 C3 3_656 4_556 90.58(7)
O1 Sr1 C3 2 4_556 94.92(6)
O2W Sr1 C3 . 4_556 159.30(7)
O1W Sr1 C3 . 4_556 74.52(6)
O3 Sr1 C3 . 4_556 86.00(7)
O2 Sr1 C3 3_656 4_556 126.65(6)
O1 Sr1 C3 4_556 4_556 24.28(6)
O2 Sr1 C3 4_556 4_556 24.44(6)
O4 Sr1 Sr1 3_656 3_556 142.42(5)
O1 Sr1 Sr1 2 3_556 36.13(4)
O2W Sr1 Sr1 . 3_556 124.41(5)
O1W Sr1 Sr1 . 3_556 70.29(4)
O3 Sr1 Sr1 . 3_556 75.10(4)
O2 Sr1 Sr1 3_656 3_556 132.19(4)
O1 Sr1 Sr1 4_556 3_556 34.62(4)
O2 Sr1 Sr1 4_556 3_556 82.83(3)
C3 Sr1 Sr1 4_556 3_556 58.82(5)
O4 Sr1 H2WA 3_656 . 64.6
O1 Sr1 H2WA 2 . 99.1
O2W Sr1 H2WA . . 17.7
O1W Sr1 H2WA . . 143.4
O3 Sr1 H2WA . . 63.1
O2 Sr1 H2WA 3_656 . 80.7
O1 Sr1 H2WA 4_556 . 141.8
O2 Sr1 H2WA 4_556 . 132.8
C3 Sr1 H2WA 4_556 . 141.7
Sr1 Sr1 H2WA 3_556 . 125.9
C1 O3 Sr1 . . 132.92(17)
Sr1 O1W H1WA . . 121.7
Sr1 O1W H1WB . . 112.2
H1WA O1W H1WB . . 103.2
Sr1 O2W H2WA . . 95.3
Sr1 O2W H2WB . . 127.1
H2WA O2W H2WB . . 121.4
C3 O1 Sr1 . 2_545 155.35(16)
C3 O1 Sr1 . 4_655 94.78(14)
Sr1 O1 Sr1 2_545 4_655 109.25(7)
C3 O2 Sr1 . 3_656 127.36(17)
C3 O2 Sr1 . 4_655 93.61(16)
Sr1 O2 Sr1 3_656 4_655 134.76(7)
C1 O4 Sr1 . 3_656 131.09(19)
O3 C1 O4 . . 123.7(2)
O3 C1 C2 . . 117.8(2)
O4 C1 C2 . . 118.5(2)
C1 C2 C4 . . 115.4(2)
C1 C2 H2A . . 108.3
C4 C2 H2A . . 108.6
C1 C2 H2B . . 108.6
C4 C2 H2B . . 108.0
H2A C2 H2B . . 107.8
O1 C3 O2 . . 122.4(2)
O1 C3 C4 . . 118.9(2)
O2 C3 C4 . . 118.7(2)
O1 C3 Sr1 . 4_655 60.94(13)
O2 C3 Sr1 . 4_655 61.95(14)
C4 C3 Sr1 . 4_655 172.02(16)
C3 C4 C2 . . 110.1(2)
C3 C4 C4 . 3_655 109.4(3)
C2 C4 C4 . 3_655 111.5(2)
C3 C4 H4A . . 108.6
C2 C4 H4A . . 108.6
C4 C4 H4A 3_655 . 108.6

loop_
_geom_bond_atom_site_label_1
_geom_bond_atom_site_label_2
_geom_bond_site_symmetry_2
_geom_bond_distance
Sr1 O4 3_656 2.5491(18)
Sr1 O1 2 2.5690(17)
Sr1 O2W . 2.576(2)
Sr1 O1W . 2.5946(19)
Sr1 O3 . 2.5948(19)
Sr1 O2 3_656 2.6565(18)
Sr1 O1 4_556 2.6666(18)
Sr1 O2 4_556 2.688(2)
Sr1 C3 4_556 3.040(3)
Sr1 H2WA . 2.7869
O3 C1 . 1.254(3)
O1W H1WA . 0.8501
O1W H1WB . 0.8483
O2W H2WA . 0.8499
O2W H2WB . 0.8836
O1 C3 . 1.254(3)
O1 Sr1 2_545 2.5689(17)
O1 Sr1 4_655 2.6666(18)
O2 C3 . 1.260(3)
O2 Sr1 3_656 2.6565(18)
O2 Sr1 4_655 2.688(2)
O4 C1 . 1.260(3)
O4 Sr1 3_656 2.5492(18)
C1 C2 . 1.516(3)
C2 C4 . 1.540(3)
C2 H2A . 0.9615
C2 H2B . 0.9614
C3 C4 . 1.521(4)
C3 Sr1 4_655 3.040(3)
C4 C4 3_655 1.544(5)
C4 H4A . 0.9800

loop_
_geom_hbond_atom_site_label_D
_geom_hbond_atom_site_label_H
_geom_hbond_atom_site_label_A
_geom_hbond_site_symmetry_A
_geom_hbond_distance_DH
_geom_hbond_distance_HA
_geom_hbond_distance_DA
_geom_hbond_angle_DHA
O1W H1WA O3 3_556 0.85 1.90 2.729(3) 164.5
O1W H1WB O4 4_566 0.85 2.14 2.944(3) 159.1
O2W H2WA O4 . 0.85 2.06 2.841(3) 153.1
O2W H2WB O1W 2_556 0.88 1.99 2.864(3) 170.1
